data_7126824
loop_
_publ_author_name
'Liu, Jiao'
'Zhao, Ying'
'Dang, Li-Long'
'Yang, Guoping'
'Ma, Lu-Fang'
'Li, Dong-Sheng'
'Wang, Yaoyu'

_publ_section_title
;
 Highly stable 3D porous HMOF with enhanced catalysis and fine color
 regulation by the combination of d- and p-ions when compared with those
 of its monometallic MOFs.
;
_journal_issue 62
_journal_name_full 'Chemical communications (Cambridge, England)'
_journal_page_first 8758
_journal_page_last 8761
_journal_paper_doi 10.1039/d0cc03111a
_journal_volume 56
_journal_year 2020
_chemical_formula_moiety 'C28 H32 N10 O14 Zn3'
_chemical_formula_sum 'C28 H32 N10 O14 Zn3'
_chemical_formula_weight 928.74
_space_group_crystal_system monoclinic
_space_group_IT_number 14
_space_group_name_Hall '-P 2yn'
_space_group_name_H-M_alt 'P 1 21/n 1'
_atom_sites_solution_hydrogens mixed
_audit_creation_method SHELXL-2014/7
_audit_update_record
;
2020-04-26 deposited with the CCDC.	2020-06-15 downloaded from the CCDC.
;
_cell_angle_alpha 90
_cell_angle_beta 96.703(4)
_cell_angle_gamma 90
_cell_formula_units_Z 2
_cell_length_a 7.3787(9)
_cell_length_b 15.3471(19)
_cell_length_c 14.9299(18)
_cell_measurement_reflns_used 9912
_cell_measurement_temperature 150(2)
_cell_measurement_theta_max 25.362
_cell_measurement_theta_min 2.605
_cell_volume 1679.1(4)
_computing_structure_refinement 'SHELXL-2014/7 (Sheldrick, 2014)'
_diffrn_ambient_temperature 150(2)
_diffrn_measured_fraction_theta_full 0.999
_diffrn_measured_fraction_theta_max 0.999
_diffrn_measurement_device_type \w
_diffrn_radiation_type MoK\a
_diffrn_radiation_wavelength 0.71073
_diffrn_reflns_av_R_equivalents 0.0489
_diffrn_reflns_av_unetI/netI 0.0293
_diffrn_reflns_Laue_measured_fraction_full 0.999
_diffrn_reflns_Laue_measured_fraction_max 0.999
_diffrn_reflns_limit_h_max 8
_diffrn_reflns_limit_h_min -8
_diffrn_reflns_limit_k_max 18
_diffrn_reflns_limit_k_min -18
_diffrn_reflns_limit_l_max 17
_diffrn_reflns_limit_l_min -17
_diffrn_reflns_number 19977
_diffrn_reflns_point_group_measured_fraction_full 0.999
_diffrn_reflns_point_group_measured_fraction_max 0.999
_diffrn_reflns_theta_full 25.000
_diffrn_reflns_theta_max 25.000
_diffrn_reflns_theta_min 2.654
_exptl_absorpt_coefficient_mu 2.212
_exptl_absorpt_correction_type multi-scan
_exptl_absorpt_process_details sadabs
_exptl_crystal_colour colorless
_exptl_crystal_density_diffrn 1.837
_exptl_crystal_description block
_exptl_crystal_F_000 944
_exptl_crystal_size_max 0.210
_exptl_crystal_size_mid 0.150
_exptl_crystal_size_min 0.130
_exptl_transmission_factor_max 0.750
_exptl_transmission_factor_min 0.678
_refine_diff_density_max 0.505
_refine_diff_density_min -0.574
_refine_diff_density_rms 0.207
_refine_ls_extinction_method none
_refine_ls_goodness_of_fit_ref 1.038
_refine_ls_hydrogen_treatment constr
_refine_ls_matrix_type full
_refine_ls_number_parameters 251
_refine_ls_number_reflns 2959
_refine_ls_number_restraints 0
_refine_ls_restrained_S_all 1.038
_refine_ls_R_factor_all 0.0313
_refine_ls_R_factor_gt 0.0233
_refine_ls_shift/su_max 0.001
_refine_ls_shift/su_mean 0.000
_refine_ls_structure_factor_coef Fsqd
_refine_ls_weighting_details 'w=1/[\s^2^(Fo^2^)+(0.0590P)^2^+0.1540P] where P=(Fo^2^+2Fc^2^)/3'
_refine_ls_weighting_scheme calc
_refine_ls_wR_factor_gt 0.0698
_refine_ls_wR_factor_ref 0.0830
_reflns_Friedel_coverage 0.000
_reflns_number_gt 2641
_reflns_number_total 2959
_reflns_threshold_expression 'I > 2\s(I)'
_cod_data_source_file d0cc03111a2.cif
_cod_data_source_block 1
_cod_depositor_comments 'Adding full bibliography for 7126824--7126826.cif.'
_cod_original_sg_symbol_H-M 'P 21/n'
_cod_database_code 7126824
_shelx_shelxl_version_number 2014/7
_shelx_space_group_comment
;
The symmetry employed for this shelxl refinement is uniquely defined
by the following loop, which should always be used as a source of
symmetry information in preference to the above space-group names.
They are only intended as comments.
;
_shelx_estimated_absorpt_t_min 0.654
_shelx_estimated_absorpt_t_max 0.762

loop_
_space_group_symop_operation_xyz
'x, y, z'
'-x+1/2, y+1/2, -z+1/2'
'-x, -y, -z'
'x-1/2, -y-1/2, z-1/2'

loop_
_atom_site_label
_atom_site_type_symbol
_atom_site_fract_x
_atom_site_fract_y
_atom_site_fract_z
_atom_site_U_iso_or_equiv
_atom_site_adp_type
_atom_site_occupancy
_atom_site_site_symmetry_order
_atom_site_calc_flag
_atom_site_refinement_flags_posn
_atom_site_refinement_flags_adp
_atom_site_refinement_flags_occupancy
_atom_site_disorder_assembly
_atom_site_disorder_group
Zn1 Zn 0.23411(3) 0.97464(2) 0.25151(2) 0.01027(12) Uani 1 1 d . . . . .
Zn2 Zn 1.0000 0.5000 0.5000 0.01074(13) Uani 1 2 d S . P . .
O1 O 0.3884(2) 0.87419(10) 0.23152(11) 0.0140(4) Uani 1 1 d . . . . .
O2 O 0.2281(2) 0.78455(11) 0.30982(13) 0.0194(4) Uani 1 1 d . . . . .
O3 O 1.0697(2) 0.54440(11) 0.37869(11) 0.0148(4) Uani 1 1 d . . . . .
O4 O 1.0712(2) 0.56496(10) 0.23298(11) 0.0144(4) Uani 1 1 d . . . . .
O5 O 0.1692(3) 0.98908(11) 0.37518(12) 0.0210(4) Uani 1 1 d . . . . .
O6 O 1.0982(2) 0.37638(10) 0.46730(12) 0.0173(4) Uani 1 1 d . . . . .
H6WB H 1.1007 0.3731 0.4133 0.026 Uiso 1 1 d R U . . .
H6WA H 1.0431 0.3335 0.4805 0.026 Uiso 1 1 d R U . . .
O7 O 0.8639(2) 0.25532(12) 0.51902(13) 0.0239(4) Uani 1 1 d . . . . .
H7WB H 0.7827 0.2894 0.5031 0.036 Uiso 1 1 d R U . . .
H7WA H 0.8618 0.2495 0.5728 0.036 Uiso 1 1 d R U . . .
N1 N 0.7371(3) 0.47215(12) 0.43091(14) 0.0129(5) Uani 1 1 d . . . . .
N2 N 0.6493(3) 0.39602(13) 0.44319(15) 0.0173(5) Uani 1 1 d . . . . .
N3 N 0.4986(3) 0.39242(12) 0.38887(15) 0.0160(5) Uani 1 1 d . . . . .
N4 N 0.4849(3) 0.46664(12) 0.33935(14) 0.0114(4) Uani 1 1 d . . . . .
N5 N 0.2482(3) 1.02707(13) 0.52099(16) 0.0200(5) Uani 1 1 d . . . . .
C1 C 0.3642(3) 0.80189(15) 0.27304(16) 0.0129(5) Uani 1 1 d . . . . .
C2 C 0.5224(3) 0.73939(15) 0.27657(16) 0.0114(5) Uani 1 1 d . . . . .
C3 C 0.6831(3) 0.76284(15) 0.24247(16) 0.0132(5) Uani 1 1 d . . . . .
H3 H 0.6904 0.8170 0.2123 0.016 Uiso 1 1 calc R U . . .
C4 C 0.8320(3) 0.70757(15) 0.25224(17) 0.0130(5) Uani 1 1 d . . . . .
H4 H 0.9405 0.7240 0.2280 0.016 Uiso 1 1 calc R U . . .
C5 C 0.8259(3) 0.62810(14) 0.29702(15) 0.0107(5) Uani 1 1 d . . . . .
C6 C 0.6619(3) 0.60224(14) 0.32855(16) 0.0105(5) Uani 1 1 d . . . . .
C7 C 0.5128(3) 0.65808(14) 0.31869(16) 0.0115(5) Uani 1 1 d . . . . .
H7 H 0.4026 0.6409 0.3408 0.014 Uiso 1 1 calc R U . . .
C8 C 0.6328(3) 0.51462(14) 0.36704(16) 0.0093(5) Uani 1 1 d . . . . .
C9 C 0.9990(3) 0.57483(14) 0.30516(16) 0.0110(5) Uani 1 1 d . . . . .
C10 C 0.2134(3) 1.04589(17) 0.43480(17) 0.0168(5) Uani 1 1 d . . . . .
C11 C 0.2257(4) 1.14316(16) 0.42231(18) 0.0204(6) Uani 1 1 d . . . . .
H11A H 0.1028 1.1693 0.4093 0.025 Uiso 1 1 calc R U . . .
H11B H 0.2983 1.1575 0.3726 0.025 Uiso 1 1 calc R U . . .
C12 C 0.3212(4) 1.17514(18) 0.51311(19) 0.0259(6) Uani 1 1 d . . . . .
H12A H 0.4544 1.1810 0.5113 0.031 Uiso 1 1 calc R U . . .
H12B H 0.2714 1.2320 0.5299 0.031 Uiso 1 1 calc R U . . .
C13 C 0.2790(4) 1.10361(17) 0.57889(19) 0.0269(7) Uani 1 1 d . . . . .
H13A H 0.3831 1.0944 0.6261 0.032 Uiso 1 1 calc R U . . .
H13B H 0.1690 1.1180 0.6080 0.032 Uiso 1 1 calc R U . . .
C14 C 0.2422(4) 0.94034(17) 0.55941(19) 0.0253(6) Uani 1 1 d . . . . .
H14A H 0.1987 0.8988 0.5119 0.038 Uiso 1 1 calc R U . . .
H14B H 0.1592 0.9402 0.6061 0.038 Uiso 1 1 calc R U . . .
H14C H 0.3649 0.9235 0.5862 0.038 Uiso 1 1 calc R U . . .

loop_
_atom_site_aniso_label
_atom_site_aniso_U_11
_atom_site_aniso_U_22
_atom_site_aniso_U_33
_atom_site_aniso_U_23
_atom_site_aniso_U_13
_atom_site_aniso_U_12
Zn1 0.00826(17) 0.00992(18) 0.01217(19) -0.00109(10) -0.00073(12) 0.00036(10)
Zn2 0.0096(2) 0.0112(2) 0.0107(2) 0.00053(15) -0.00185(16) 0.00065(15)
O1 0.0136(8) 0.0105(8) 0.0180(9) 0.0037(7) 0.0022(7) 0.0021(7)
O2 0.0133(9) 0.0193(9) 0.0265(11) 0.0059(8) 0.0062(8) 0.0037(7)
O3 0.0121(8) 0.0194(9) 0.0126(10) 0.0029(7) 0.0000(7) 0.0040(7)
O4 0.0136(8) 0.0170(9) 0.0134(9) 0.0035(7) 0.0047(7) 0.0043(7)
O5 0.0255(10) 0.0227(9) 0.0161(11) -0.0091(8) 0.0077(8) -0.0095(8)
O6 0.0220(9) 0.0136(8) 0.0168(9) 0.0014(7) 0.0044(7) 0.0000(7)
O7 0.0278(10) 0.0198(9) 0.0243(11) 0.0058(8) 0.0042(8) 0.0023(8)
N1 0.0117(11) 0.0109(10) 0.0154(12) 0.0013(8) -0.0016(9) -0.0014(8)
N2 0.0151(10) 0.0156(11) 0.0199(12) 0.0043(9) -0.0041(9) -0.0025(9)
N3 0.0139(10) 0.0134(10) 0.0195(11) 0.0044(9) -0.0028(9) -0.0024(8)
N4 0.0105(10) 0.0097(10) 0.0133(11) 0.0034(8) -0.0013(8) -0.0013(8)
N5 0.0193(11) 0.0196(11) 0.0198(13) -0.0036(9) -0.0029(10) 0.0024(9)
C1 0.0128(12) 0.0119(11) 0.0127(13) -0.0016(10) -0.0039(10) 0.0025(10)
C2 0.0115(11) 0.0102(11) 0.0117(13) -0.0023(9) -0.0016(10) 0.0008(9)
C3 0.0153(12) 0.0095(11) 0.0143(13) 0.0019(10) -0.0006(10) -0.0013(10)
C4 0.0120(11) 0.0124(11) 0.0147(13) -0.0001(10) 0.0022(10) -0.0008(10)
C5 0.0114(11) 0.0110(11) 0.0090(12) -0.0034(9) -0.0018(9) 0.0012(9)
C6 0.0128(11) 0.0089(11) 0.0088(12) -0.0018(9) -0.0032(9) -0.0009(9)
C7 0.0104(11) 0.0120(11) 0.0116(12) -0.0009(9) -0.0004(9) -0.0008(9)
C8 0.0081(12) 0.0092(11) 0.0108(13) -0.0006(9) 0.0012(10) 0.0020(9)
C9 0.0089(11) 0.0080(11) 0.0154(14) -0.0012(9) -0.0009(10) -0.0046(9)
C10 0.0100(11) 0.0230(13) 0.0176(14) -0.0046(11) 0.0024(10) -0.0008(10)
C11 0.0230(13) 0.0172(13) 0.0211(15) -0.0030(11) 0.0027(11) 0.0006(11)
C12 0.0273(14) 0.0199(14) 0.0287(17) -0.0093(12) -0.0042(12) 0.0018(12)
C13 0.0327(16) 0.0237(14) 0.0218(16) -0.0087(12) -0.0072(13) 0.0018(12)
C14 0.0250(14) 0.0228(14) 0.0264(16) 0.0026(12) -0.0034(12) 0.0001(12)

loop_
_atom_type_symbol
_atom_type_description
_atom_type_scat_dispersion_real
_atom_type_scat_dispersion_imag
_atom_type_scat_source
C C 0.0033 0.0016 'International Tables Vol C Tables 4.2.6.8 and 6.1.1.4'
H H 0.0000 0.0000 'International Tables Vol C Tables 4.2.6.8 and 6.1.1.4'
N N 0.0061 0.0033 'International Tables Vol C Tables 4.2.6.8 and 6.1.1.4'
O O 0.0106 0.0060 'International Tables Vol C Tables 4.2.6.8 and 6.1.1.4'
Zn Zn 0.2839 1.4301 'International Tables Vol C Tables 4.2.6.8 and 6.1.1.4'

loop_
_geom_angle_atom_site_label_1
_geom_angle_atom_site_label_2
_geom_angle_atom_site_label_3
_geom_angle
_geom_angle_site_symmetry_1
_geom_angle_site_symmetry_3
_geom_angle_publ_flag
O1 Zn1 O5 116.07(8) . . ?
O1 Zn1 N4 106.72(7) . 2 ?
O5 Zn1 N4 112.26(8) . 2 ?
O1 Zn1 O4 98.12(7) . 2_655 ?
O5 Zn1 O4 93.65(7) . 2_655 ?
N4 Zn1 O4 129.82(8) 2 2_655 ?
O3 Zn2 O3 180.00(4) . 3_766 ?
O3 Zn2 O6 91.93(7) . 3_766 ?
O3 Zn2 O6 88.07(7) 3_766 3_766 ?
O3 Zn2 O6 88.07(7) . . ?
O3 Zn2 O6 91.93(7) 3_766 . ?
O6 Zn2 O6 180.00(9) 3_766 . ?
O3 Zn2 N1 93.03(7) . 3_766 ?
O3 Zn2 N1 86.97(7) 3_766 3_766 ?
O6 Zn2 N1 91.45(7) 3_766 3_766 ?
O6 Zn2 N1 88.55(7) . 3_766 ?
O3 Zn2 N1 86.97(7) . . ?
O3 Zn2 N1 93.03(7) 3_766 . ?
O6 Zn2 N1 88.55(7) 3_766 . ?
O6 Zn2 N1 91.45(7) . . ?
N1 Zn2 N1 180.0 3_766 . ?
C1 O1 Zn1 119.12(15) . . ?
C9 O3 Zn2 140.93(16) . . ?
C9 O4 Zn1 110.73(14) . 2_645 ?
C10 O5 Zn1 131.84(18) . . ?
Zn2 O6 H6WB 109.6 . . ?
Zn2 O6 H6WA 118.7 . . ?
H6WB O6 H6WA 105.1 . . ?
H7WB O7 H7WA 105.2 . . ?
C8 N1 N2 105.90(18) . . ?
C8 N1 Zn2 132.00(15) . . ?
N2 N1 Zn2 121.91(15) . . ?
N3 N2 N1 109.83(19) . . ?
N2 N3 N4 108.01(18) . . ?
C8 N4 N3 106.66(18) . . ?
C8 N4 Zn1 138.03(16) . 2_545 ?
N3 N4 Zn1 115.30(14) . 2_545 ?
C10 N5 C14 125.2(2) . . ?
C10 N5 C13 113.7(2) . . ?
C14 N5 C13 120.9(2) . . ?
O2 C1 O1 124.5(2) . . ?
O2 C1 C2 121.1(2) . . ?
O1 C1 C2 114.4(2) . . ?
C3 C2 C7 119.0(2) . . ?
C3 C2 C1 120.8(2) . . ?
C7 C2 C1 120.2(2) . . ?
C4 C3 C2 120.2(2) . . ?
C4 C3 H3 119.9 . . ?
C2 C3 H3 119.9 . . ?
C3 C4 C5 121.2(2) . . ?
C3 C4 H4 119.4 . . ?
C5 C4 H4 119.4 . . ?
C4 C5 C6 119.0(2) . . ?
C4 C5 C9 116.0(2) . . ?
C6 C5 C9 125.0(2) . . ?
C7 C6 C5 119.5(2) . . ?
C7 C6 C8 116.8(2) . . ?
C5 C6 C8 123.6(2) . . ?
C6 C7 C2 121.0(2) . . ?
C6 C7 H7 119.5 . . ?
C2 C7 H7 119.5 . . ?
N1 C8 N4 109.6(2) . . ?
N1 C8 C6 128.7(2) . . ?
N4 C8 C6 121.7(2) . . ?
O3 C9 O4 122.0(2) . . ?
O3 C9 C5 122.4(2) . . ?
O4 C9 C5 115.6(2) . . ?
O5 C10 N5 122.9(2) . . ?
O5 C10 C11 127.7(2) . . ?
N5 C10 C11 109.3(2) . . ?
C10 C11 C12 103.6(2) . . ?
C10 C11 H11A 111.0 . . ?
C12 C11 H11A 111.0 . . ?
C10 C11 H11B 111.0 . . ?
C12 C11 H11B 111.0 . . ?
H11A C11 H11B 109.0 . . ?
C13 C12 C11 103.3(2) . . ?
C13 C12 H12A 111.1 . . ?
C11 C12 H12A 111.1 . . ?
C13 C12 H12B 111.1 . . ?
C11 C12 H12B 111.1 . . ?
H12A C12 H12B 109.1 . . ?
N5 C13 C12 103.1(2) . . ?
N5 C13 H13A 111.1 . . ?
C12 C13 H13A 111.1 . . ?
N5 C13 H13B 111.1 . . ?
C12 C13 H13B 111.1 . . ?
H13A C13 H13B 109.1 . . ?
N5 C14 H14A 109.5 . . ?
N5 C14 H14B 109.5 . . ?
H14A C14 H14B 109.5 . . ?
N5 C14 H14C 109.5 . . ?
H14A C14 H14C 109.5 . . ?
H14B C14 H14C 109.5 . . ?

loop_
_geom_bond_atom_site_label_1
_geom_bond_atom_site_label_2
_geom_bond_distance
_geom_bond_site_symmetry_2
_geom_bond_publ_flag
Zn1 O1 1.9599(16) . ?
Zn1 O5 1.9732(18) . ?
Zn1 N4 1.9885(19) 2 ?
Zn1 O4 1.9904(16) 2_655 ?
Zn2 O3 2.0557(17) . ?
Zn2 O3 2.0558(17) 3_766 ?
Zn2 O6 2.1083(16) 3_766 ?
Zn2 O6 2.1083(16) . ?
Zn2 N1 2.131(2) 3_766 ?
Zn2 N1 2.131(2) . ?
O1 C1 1.293(3) . ?
O2 C1 1.228(3) . ?
O3 C9 1.250(3) . ?
O4 C9 1.266(3) . ?
O4 Zn1 1.9904(16) 2_645 ?
O5 C10 1.261(3) . ?
O6 H6WB 0.8099 . ?
O6 H6WA 0.8100 . ?
O7 H7WB 0.8100 . ?
O7 H7WA 0.8100 . ?
N1 C8 1.325(3) . ?
N1 N2 1.359(3) . ?
N2 N3 1.298(3) . ?
N3 N4 1.355(3) . ?
N4 C8 1.341(3) . ?
N4 Zn1 1.9884(19) 2_545 ?
N5 C10 1.315(3) . ?
N5 C14 1.452(3) . ?
N5 C13 1.460(3) . ?
C1 C2 1.507(3) . ?
C2 C3 1.391(3) . ?
C2 C7 1.403(3) . ?
C3 C4 1.383(4) . ?
C3 H3 0.9500 . ?
C4 C5 1.394(3) . ?
C4 H4 0.9500 . ?
C5 C6 1.406(3) . ?
C5 C9 1.510(3) . ?
C6 C7 1.389(3) . ?
C6 C8 1.488(3) . ?
C7 H7 0.9500 . ?
C10 C11 1.508(3) . ?
C11 C12 1.534(4) . ?
C11 H11A 0.9900 . ?
C11 H11B 0.9900 . ?
C12 C13 1.529(4) . ?
C12 H12A 0.9900 . ?
C12 H12B 0.9900 . ?
C13 H13A 0.9900 . ?
C13 H13B 0.9900 . ?
C14 H14A 0.9800 . ?
C14 H14B 0.9800 . ?
C14 H14C 0.9800 . ?

loop_
_geom_hbond_atom_site_label_D
_geom_hbond_atom_site_label_H
_geom_hbond_atom_site_label_A
_geom_hbond_distance_DH
_geom_hbond_distance_HA
_geom_hbond_distance_DA
_geom_hbond_angle_DHA
_geom_hbond_site_symmetry_A
C14 H14C O4 0.98 2.52 3.338(3) 140.4 4_576
C14 H14A O7 0.98 2.44 3.284(3) 143.7 3_666
C13 H13A O1 0.99 2.60 3.540(3) 158.6 3_676
C11 H11B O4 0.99 2.40 3.142(3) 130.8 2_655
O7 H7WA O2 0.81 2.01 2.787(3) 159.7 3_666
O7 H7WB N2 0.81 2.06 2.834(3) 160.1 .
O6 H6WA O7 0.81 1.92 2.711(2) 164.1 .
O6 H6WB O1 0.81 2.17 2.982(3) 175.9 2_645
C14 H14C O4 0.98 2.52 3.338(3) 140.4 4_576
C14 H14A O7 0.98 2.44 3.284(3) 143.7 3_666
C13 H13A O1 0.99 2.60 3.540(3) 158.6 3_676
C11 H11B O4 0.99 2.40 3.142(3) 130.8 2_655
O7 H7WA O2 0.81 2.01 2.787(3) 159.7 3_666
O7 H7WB N2 0.81 2.06 2.834(3) 160.1 .
O6 H6WA O7 0.81 1.92 2.711(2) 164.1 .
O6 H6WB O1 0.81 2.17 2.982(3) 175.9 2_645
C14 H14C O4 0.98 2.52 3.338(3) 140.4 4_576
C14 H14A O7 0.98 2.44 3.284(3) 143.7 3_666
C13 H13A O1 0.99 2.60 3.540(3) 158.6 3_676
C11 H11B O4 0.99 2.40 3.142(3) 130.8 2_655
O7 H7WA O2 0.81 2.01 2.787(3) 159.7 3_666
O7 H7WB N2 0.81 2.06 2.834(3) 160.1 .
O6 H6WA O7 0.81 1.92 2.711(2) 164.1 .
O6 H6WB O1 0.81 2.17 2.982(3) 175.9 2_645
C14 H14C O4 0.98 2.52 3.338(3) 140.4 4_576
C14 H14A O7 0.98 2.44 3.284(3) 143.7 3_666
C13 H13A O1 0.99 2.60 3.540(3) 158.6 3_676
C11 H11B O4 0.99 2.40 3.142(3) 130.8 2_655
O7 H7WA O2 0.81 2.01 2.787(3) 159.7 3_666
O7 H7WB N2 0.81 2.06 2.834(3) 160.1 .
O6 H6WA O7 0.81 1.92 2.711(2) 164.1 .
O6 H6WB O1 0.81 2.17 2.982(3) 175.9 2_645
C14 H14C O4 0.98 2.52 3.338(3) 140.4 4_576
C14 H14A O7 0.98 2.44 3.284(3) 143.7 3_666
C13 H13A O1 0.99 2.60 3.540(3) 158.6 3_676
C11 H11B O4 0.99 2.40 3.142(3) 130.8 2_655
O7 H7WA O2 0.81 2.01 2.787(3) 159.7 3_666
O7 H7WB N2 0.81 2.06 2.834(3) 160.1 .
O6 H6WA O7 0.81 1.92 2.711(2) 164.1 .
O6 H6WB O1 0.81 2.17 2.982(3) 175.9 2_645
C14 H14C O4 0.98 2.52 3.338(3) 140.4 4_576
C14 H14A O7 0.98 2.44 3.284(3) 143.7 3_666
C13 H13A O1 0.99 2.60 3.540(3) 158.6 3_676
C11 H11B O4 0.99 2.40 3.142(3) 130.8 2_655
O7 H7WA O2 0.81 2.01 2.787(3) 159.7 3_666
O7 H7WB N2 0.81 2.06 2.834(3) 160.1 .
O6 H6WA O7 0.81 1.92 2.711(2) 164.1 .
O6 H6WB O1 0.81 2.17 2.982(3) 175.9 2_645
O6 H6WB O1 0.81 2.17 2.982(3) 175.9 2_645
O6 H6WA O7 0.81 1.92 2.711(2) 164.1 .
O7 H7WB N2 0.81 2.06 2.834(3) 160.1 .
O7 H7WA O2 0.81 2.01 2.787(3) 159.7 3_666
C11 H11B O4 0.99 2.40 3.142(3) 130.8 2_655
C13 H13A O1 0.99 2.60 3.540(3) 158.6 3_676
C14 H14A O7 0.98 2.44 3.284(3) 143.7 3_666
C14 H14C O4 0.98 2.52 3.338(3) 140.4 4_576
O6 H6WB O1 0.81 2.17 2.982(3) 175.9 2_645
O6 H6WA O7 0.81 1.92 2.711(2) 164.1 .
O7 H7WB N2 0.81 2.06 2.834(3) 160.1 .
O7 H7WA O2 0.81 2.01 2.787(3) 159.7 3_666
C11 H11B O4 0.99 2.40 3.142(3) 130.8 2_655
C13 H13A O1 0.99 2.60 3.540(3) 158.6 3_676
C14 H14A O7 0.98 2.44 3.284(3) 143.7 3_666
C14 H14C O4 0.98 2.52 3.338(3) 140.4 4_576
O6 H6WB O1 0.81 2.17 2.982(3) 175.9 2_645
O6 H6WA O7 0.81 1.92 2.711(2) 164.1 .
O7 H7WB N2 0.81 2.06 2.834(3) 160.1 .
O7 H7WA O2 0.81 2.01 2.787(3) 159.7 3_666
C11 H11B O4 0.99 2.40 3.142(3) 130.8 2_655
C13 H13A O1 0.99 2.60 3.540(3) 158.6 3_676
C14 H14A O7 0.98 2.44 3.284(3) 143.7 3_666
C14 H14C O4 0.98 2.52 3.338(3) 140.4 4_576
O6 H6WB O1 0.81 2.17 2.982(3) 175.9 2_645
O6 H6WA O7 0.81 1.92 2.711(2) 164.1 .
O7 H7WB N2 0.81 2.06 2.834(3) 160.1 .
O7 H7WA O2 0.81 2.01 2.787(3) 159.7 3_666
C11 H11B O4 0.99 2.40 3.142(3) 130.8 2_655
C13 H13A O1 0.99 2.60 3.540(3) 158.6 3_676
C14 H14A O7 0.98 2.44 3.284(3) 143.7 3_666
C14 H14C O4 0.98 2.52 3.338(3) 140.4 4_576
O6 H6WB O1 0.81 2.17 2.982(3) 175.9 2_645
O6 H6WA O7 0.81 1.92 2.711(2) 164.1 .
O7 H7WB N2 0.81 2.06 2.834(3) 160.1 .
O7 H7WA O2 0.81 2.01 2.787(3) 159.7 3_666
C11 H11B O4 0.99 2.40 3.142(3) 130.8 2_655
C13 H13A O1 0.99 2.60 3.540(3) 158.6 3_676
C14 H14A O7 0.98 2.44 3.284(3) 143.7 3_666
C14 H14C O4 0.98 2.52 3.338(3) 140.4 4_576

loop_
_geom_torsion_atom_site_label_1
_geom_torsion_atom_site_label_2
_geom_torsion_atom_site_label_3
_geom_torsion_atom_site_label_4
_geom_torsion
_geom_torsion_site_symmetry_1
_geom_torsion_site_symmetry_2
_geom_torsion_site_symmetry_3
_geom_torsion_site_symmetry_4
_geom_torsion_publ_flag
C8 N1 N2 N3 0.2(3) . . . . ?
Zn2 N1 N2 N3 -175.38(16) . . . . ?
N1 N2 N3 N4 0.2(3) . . . . ?
N2 N3 N4 C8 -0.5(3) . . . . ?
N2 N3 N4 Zn1 178.57(16) . . . 2_545 ?
Zn1 O1 C1 O2 16.0(3) . . . . ?
Zn1 O1 C1 C2 -161.76(14) . . . . ?
O2 C1 C2 C3 -173.7(2) . . . . ?
O1 C1 C2 C3 4.1(3) . . . . ?
O2 C1 C2 C7 3.0(3) . . . . ?
O1 C1 C2 C7 -179.2(2) . . . . ?
C7 C2 C3 C4 -1.7(4) . . . . ?
C1 C2 C3 C4 175.1(2) . . . . ?
C2 C3 C4 C5 -0.7(4) . . . . ?
C3 C4 C5 C6 3.3(4) . . . . ?
C3 C4 C5 C9 -178.5(2) . . . . ?
C4 C5 C6 C7 -3.3(3) . . . . ?
C9 C5 C6 C7 178.6(2) . . . . ?
C4 C5 C6 C8 172.3(2) . . . . ?
C9 C5 C6 C8 -5.8(4) . . . . ?
C5 C6 C7 C2 0.9(3) . . . . ?
C8 C6 C7 C2 -175.0(2) . . . . ?
C3 C2 C7 C6 1.6(3) . . . . ?
C1 C2 C7 C6 -175.2(2) . . . . ?
N2 N1 C8 N4 -0.5(3) . . . . ?
Zn2 N1 C8 N4 174.46(16) . . . . ?
N2 N1 C8 C6 178.7(2) . . . . ?
Zn2 N1 C8 C6 -6.4(4) . . . . ?
N3 N4 C8 N1 0.6(3) . . . . ?
Zn1 N4 C8 N1 -178.08(18) 2_545 . . . ?
N3 N4 C8 C6 -178.6(2) . . . . ?
Zn1 N4 C8 C6 2.7(4) 2_545 . . . ?
C7 C6 C8 N1 -134.1(3) . . . . ?
C5 C6 C8 N1 50.2(4) . . . . ?
C7 C6 C8 N4 45.0(3) . . . . ?
C5 C6 C8 N4 -130.7(2) . . . . ?
Zn2 O3 C9 O4 -152.15(18) . . . . ?
Zn2 O3 C9 C5 29.9(4) . . . . ?
Zn1 O4 C9 O3 13.5(3) 2_645 . . . ?
Zn1 O4 C9 C5 -168.39(14) 2_645 . . . ?
C4 C5 C9 O3 129.2(2) . . . . ?
C6 C5 C9 O3 -52.7(3) . . . . ?
C4 C5 C9 O4 -48.8(3) . . . . ?
C6 C5 C9 O4 129.3(2) . . . . ?
Zn1 O5 C10 N5 -141.2(2) . . . . ?
Zn1 O5 C10 C11 42.2(4) . . . . ?
C14 N5 C10 O5 0.4(4) . . . . ?
C13 N5 C10 O5 -174.3(2) . . . . ?
C14 N5 C10 C11 177.5(2) . . . . ?
C13 N5 C10 C11 2.8(3) . . . . ?
O5 C10 C11 C12 -169.1(3) . . . . ?
N5 C10 C11 C12 14.0(3) . . . . ?
C10 C11 C12 C13 -24.0(3) . . . . ?
C10 N5 C13 C12 -18.4(3) . . . . ?
C14 N5 C13 C12 166.7(2) . . . . ?
C11 C12 C13 N5 25.3(3) . . . . ?
